data_4113305
loop_
_publ_author_name
'Ryo Sekiya'
'Shin-ichi Nishikiori'
'Katsuyuki Ogura'

_publ_contact_author_address
;
Department of Basic Science,
Graduate School of Arts and Sciences,
The University of Tokyo,
Komaba3-8-1, Meguro, Tokyo 153-8902, Japan
;
_publ_contact_author_email csekiya@mail.ecc.u-tokyo.ac.jp
_publ_contact_author_fax +81-3-5454-6569
_publ_contact_author_name 'Sekiya, Ryo'
_publ_contact_author_phone +81-3-5454-6569
_publ_section_title
;
 Crystalline Inclusion Compounds Constructed through Self-Assembly of
 Isonicotinic Acid and Thiocyanato Coordination Bridges
;
_journal_name_full 'Journal of the American Chemical Society'
_journal_page_first 16587
_journal_page_last 16600
_journal_paper_doi 10.1021/ja0463280
_journal_volume 126
_journal_year 2004
_chemical_formula_moiety 'C60 H42 N12 Ni3 O12 S6'
_chemical_formula_sum 'C60 H42 N12 Ni3 O12 S6'
_chemical_formula_weight 1491.55
_chemical_name_systematic
;
catena-bis(N-isonicotinic acid)nickel(II)
-bis(/m-thiocyanato-N,N',S,S')(triphenylene)1/3
;
_space_group_IT_number 2
_symmetry_cell_setting triclinic
_symmetry_space_group_name_Hall '-P 1'
_symmetry_space_group_name_H-M 'P -1'
_atom_sites_solution_hydrogens geom
_atom_sites_solution_primary direct
_atom_sites_solution_secondary difmap
_audit_creation_date 'Apr 19 12:58:11 2002'
_audit_creation_method WinGX
_cell_angle_alpha 103.836(3)
_cell_angle_beta 78.041(4)
_cell_angle_gamma 86.770(2)
_cell_formula_units_Z 2
_cell_length_a 17.8740(8)
_cell_length_b 11.1970(5)
_cell_length_c 16.9305(7)
_cell_measurement_temperature 293(2)
_cell_measurement_theta_max 29.98
_cell_measurement_theta_min 1.17
_cell_volume 3198.6(3)
_computing_cell_refinement RAPID-AUTO
_computing_data_collection RAPID-AUTO
_computing_structure_refinement 'SHELXL-97 (Sheldrick, 1997)'
_computing_structure_solution 'SHELXS-97 (Sheldrick, 1997)'
_diffrn_ambient_temperature 293(2)
_diffrn_measurement_device_type 'Rigaku RAXIS-RAPID'
_diffrn_measurement_method \w
_diffrn_radiation_monochromator graphite
_diffrn_radiation_type MoK\a
_diffrn_radiation_wavelength 0.71069
_diffrn_reflns_av_R_equivalents 0.0874
_diffrn_reflns_av_sigmaI/netI 0.1558
_diffrn_reflns_limit_h_max 24
_diffrn_reflns_limit_h_min -25
_diffrn_reflns_limit_k_max 0
_diffrn_reflns_limit_k_min -15
_diffrn_reflns_limit_l_max 23
_diffrn_reflns_limit_l_min -23
_diffrn_reflns_number 15190
_diffrn_reflns_theta_max 29.98
_diffrn_reflns_theta_min 1.17
_exptl_absorpt_coefficient_mu 1.141
_exptl_absorpt_correction_T_max 1
_exptl_absorpt_correction_T_min 0.8988
_exptl_absorpt_correction_type numerical
_exptl_crystal_colour green
_exptl_crystal_density_diffrn 1.549
_exptl_crystal_description block
_exptl_crystal_F_000 1524
_exptl_crystal_size_max 0.20
_exptl_crystal_size_mid 0.10
_exptl_crystal_size_min 0.05
_refine_diff_density_max 0.854
_refine_diff_density_min -0.686
_refine_diff_density_rms 0.14
_refine_ls_extinction_method none
_refine_ls_goodness_of_fit_obs 1.103
_refine_ls_hydrogen_treatment mixed
_refine_ls_matrix_type full
_refine_ls_number_parameters 841
_refine_ls_number_reflns 15190
_refine_ls_number_restraints 0
_refine_ls_restrained_S_all 1.103
_refine_ls_R_factor_all 0.3059
_refine_ls_R_factor_obs 0.1448
_refine_ls_shift/esd_max 0.000
_refine_ls_shift/esd_mean 0.000
_refine_ls_structure_factor_coef Fsqd
_refine_ls_weighting_details 'calc w=1/[\s^2^(Fo^2^)+(0.1029P)^2^+20.2065P] where P=(Fo^2^+2Fc^2^)/3'
_refine_ls_weighting_scheme calc
_refine_ls_wR_factor_all 0.3699
_refine_ls_wR_factor_obs 0.289
_reflns_number_observed 5524
_reflns_number_total 15190
_reflns_observed_criterion >2sigma(I)
_cod_data_source_file ja0463280si20040622_120900.cif
_cod_data_source_block triphenylene
_cod_original_cell_volume 3198.6(2)
_cod_database_code 4113305

loop_
_symmetry_equiv_pos_as_xyz
'x, y, z'
'-x, -y, -z'

loop_
_atom_site_aniso_label
_atom_site_aniso_U_11
_atom_site_aniso_U_22
_atom_site_aniso_U_33
_atom_site_aniso_U_23
_atom_site_aniso_U_13
_atom_site_aniso_U_12
Ni4 0.0493(10) 0.0366(9) 0.0474(9) 0.0065(7) -0.0172(7) 0.0048(7)
S2 0.055(2) 0.042(2) 0.092(3) 0.0204(19) -0.027(2) 0.0046(17)
S1 0.048(2) 0.0318(18) 0.074(2) 0.0130(16) -0.0147(17) 0.0071(15)
S4 0.052(2) 0.0401(19) 0.082(2) 0.0111(18) -0.0113(18) 0.0093(16)
N2 0.052(7) 0.046(7) 0.050(6) 0.010(5) -0.026(5) 0.000(5)
N1 0.065(8) 0.033(6) 0.059(7) 0.010(5) -0.024(6) -0.004(5)
C1 0.051(8) 0.051(8) 0.036(6) 0.013(6) -0.013(6) -0.007(7)
C2 0.043(7) 0.045(8) 0.052(7) 0.011(6) -0.019(6) -0.001(6)
N4 0.036(6) 0.043(6) 0.058(6) 0.015(5) -0.016(5) 0.002(5)
C4 0.057(9) 0.056(9) 0.055(8) 0.015(7) -0.026(7) 0.016(7)
N41 0.070(8) 0.048(7) 0.060(7) 0.012(6) -0.021(6) 0.006(6)
N61 0.054(7) 0.044(6) 0.060(7) 0.005(5) -0.023(6) 0.007(5)
O51 0.072(8) 0.113(10) 0.064(6) 0.004(6) -0.032(6) 0.010(7)
O52 0.092(8) 0.086(8) 0.039(5) 0.000(5) -0.023(5) 0.014(6)
C66 0.065(10) 0.084(12) 0.050(8) 0.002(8) -0.012(8) -0.002(9)
O61 0.076(8) 0.101(9) 0.043(5) 0.003(5) -0.006(5) 0.010(7)
O62 0.076(7) 0.101(9) 0.050(6) -0.002(5) -0.024(5) 0.020(6)
C64 0.050(8) 0.059(9) 0.062(8) 0.020(7) -0.018(7) 0.004(7)
C63 0.047(8) 0.059(9) 0.044(7) 0.003(6) -0.014(6) 0.012(7)
C44 0.050(9) 0.068(10) 0.068(9) 0.019(8) -0.020(7) 0.001(7)
C42 0.097(13) 0.079(11) 0.042(7) 0.005(7) -0.030(8) 0.015(10)
C53 0.073(10) 0.057(9) 0.042(7) 0.017(6) -0.013(7) -0.010(8)
C56 0.070(11) 0.052(9) 0.054(8) 0.009(7) -0.012(8) -0.015(8)
C62 0.045(8) 0.090(12) 0.062(9) 0.022(8) -0.008(7) 0.016(8)
C65 0.045(7) 0.048(8) 0.055(8) 0.009(6) -0.011(6) 0.011(6)
C32 0.079(11) 0.088(12) 0.056(9) -0.010(8) -0.030(8) 0.030(9)
C41 0.064(10) 0.056(9) 0.064(9) 0.013(7) -0.014(7) 0.014(7)
C61 0.061(9) 0.070(10) 0.036(6) -0.001(6) -0.021(6) 0.023(7)
O42 0.084(8) 0.101(9) 0.050(6) -0.008(6) -0.015(6) -0.009(7)
O41 0.099(9) 0.100(9) 0.053(6) 0.000(6) -0.039(6) 0.005(7)
C46 0.076(11) 0.064(10) 0.044(8) 0.008(7) -0.015(8) -0.006(9)
C106 0.091(13) 0.079(12) 0.059(10) 0.013(9) -0.013(9) -0.021(10)
C105 0.089(13) 0.072(12) 0.073(11) 0.022(9) -0.024(10) -0.014(10)
C111 0.17(2) 0.097(15) 0.052(10) 0.041(10) -0.023(12) -0.067(15)
C43 0.081(11) 0.053(9) 0.053(8) 0.010(7) -0.031(8) -0.002(8)
C112 0.13(2) 0.094(15) 0.070(13) 0.035(11) -0.033(13) -0.042(14)
C114 0.16(3) 0.19(4) 0.13(2) 0.09(3) -0.01(2) -0.05(3)
C107 0.14(2) 0.077(13) 0.086(13) 0.030(11) -0.008(13) -0.037(13)
C113 0.20(3) 0.14(3) 0.100(18) 0.033(18) -0.01(2) -0.08(2)
C103 0.18(3) 0.080(15) 0.081(15) 0.003(11) -0.003(15) -0.049(17)
C45 0.063(9) 0.070(10) 0.041(7) 0.006(7) -0.013(7) 0.010(8)
C104 0.103(15) 0.054(10) 0.078(11) 0.018(9) -0.018(11) -0.027(10)
C108 0.111(18) 0.077(13) 0.095(16) 0.030(12) 0.024(13) -0.026(13)
C117 0.117(18) 0.078(14) 0.096(14) 0.040(12) 0.000(14) -0.032(13)
C110 0.16(2) 0.071(14) 0.126(18) 0.047(13) -0.043(17) -0.031(14)
C118 0.122(19) 0.116(18) 0.105(16) 0.046(14) -0.041(14) -0.033(15)
C116 0.16(3) 0.089(19) 0.16(2) 0.024(17) 0.04(2) -0.03(2)
C115 0.12(3) 0.09(2) 0.28(5) 0.09(3) 0.05(3) 0.004(19)
C101 0.20(3) 0.14(2) 0.14(2) 0.06(2) -0.09(2) -0.07(2)
C109 0.18(3) 0.073(15) 0.072(13) 0.001(11) -0.016(16) -0.036(17)
C102 0.23(4) 0.11(2) 0.062(13) 0.007(12) -0.041(18) -0.09(2)
Ni1 0.0513(15) 0.0349(13) 0.0485(13) 0.0083(10) -0.0179(11) 0.0042(11)
Ni2 0.0500(14) 0.0328(13) 0.0484(13) 0.0056(10) -0.0177(11) 0.0052(11)
Ni3 0.0522(10) 0.0354(9) 0.0479(9) 0.0073(7) -0.0184(7) 0.0059(7)
S3 0.047(2) 0.0347(18) 0.088(3) 0.0119(17) -0.0217(18) 0.0087(15)
S5 0.054(2) 0.0328(17) 0.086(2) 0.0119(17) -0.0258(18) 0.0042(15)
S6 0.057(2) 0.0408(19) 0.066(2) 0.0142(16) -0.0065(17) 0.0064(16)
N21 0.062(7) 0.042(6) 0.044(6) -0.001(5) -0.022(5) -0.002(6)
N5 0.067(8) 0.031(6) 0.052(6) 0.006(5) -0.018(5) 0.001(5)
C16 0.101(14) 0.055(9) 0.057(9) -0.001(7) -0.049(9) 0.008(9)
N11 0.058(7) 0.045(6) 0.044(6) 0.005(5) -0.016(5) 0.010(5)
O22 0.107(9) 0.078(8) 0.055(6) -0.008(5) -0.027(6) 0.026(7)
N3 0.052(7) 0.037(6) 0.065(7) 0.012(5) -0.024(5) -0.007(5)
C11 0.066(10) 0.067(10) 0.062(9) 0.015(8) -0.014(8) 0.028(8)
O21 0.082(8) 0.112(10) 0.061(6) -0.022(6) -0.036(6) 0.032(7)
N6 0.063(7) 0.032(6) 0.063(7) 0.011(5) -0.014(6) 0.012(5)
O11 0.068(7) 0.111(10) 0.054(6) -0.006(6) -0.016(5) 0.028(7)
O12 0.086(8) 0.126(11) 0.055(6) -0.004(6) -0.029(6) 0.039(7)
C6 0.043(7) 0.043(7) 0.044(7) 0.008(6) -0.013(5) 0.008(6)
C14 0.079(12) 0.088(12) 0.050(8) 0.010(8) -0.026(8) 0.010(9)
C13 0.060(9) 0.068(10) 0.059(8) 0.025(8) -0.009(7) -0.003(8)
C26 0.071(10) 0.058(9) 0.047(8) 0.008(7) -0.018(7) 0.008(8)
N31 0.044(6) 0.057(7) 0.054(6) 0.015(6) -0.012(5) 0.000(5)
C23 0.069(10) 0.039(7) 0.055(8) 0.001(6) -0.029(7) -0.007(7)
C25 0.066(9) 0.059(9) 0.045(7) 0.006(6) -0.026(7) 0.017(7)
O32 0.078(8) 0.110(9) 0.051(6) -0.005(6) -0.024(5) 0.014(7)
C34 0.043(8) 0.061(9) 0.064(9) 0.013(7) -0.021(7) 0.013(7)
N51 0.047(7) 0.049(7) 0.052(6) 0.011(5) -0.013(5) 0.006(5)
C3 0.052(8) 0.042(7) 0.044(7) 0.014(6) -0.012(6) -0.011(6)
C5 0.047(7) 0.033(7) 0.056(7) 0.011(6) -0.025(6) -0.007(6)
C33 0.028(6) 0.063(9) 0.064(8) 0.021(7) -0.019(6) -0.008(6)
C24 0.065(10) 0.063(10) 0.073(10) 0.004(8) -0.031(8) 0.017(8)
C15 0.041(8) 0.075(10) 0.071(9) 0.023(8) -0.020(7) 0.000(7)
C55 0.052(9) 0.065(10) 0.055(8) 0.002(7) -0.014(7) -0.001(7)
C12 0.069(10) 0.097(13) 0.049(8) 0.001(8) -0.027(7) 0.031(9)
C36 0.069(11) 0.083(12) 0.050(8) 0.013(8) -0.026(8) -0.014(9)
C35 0.054(8) 0.066(9) 0.048(7) 0.000(7) -0.028(6) 0.018(7)
C22 0.079(11) 0.057(9) 0.060(9) 0.013(7) -0.032(8) 0.005(8)
C51 0.046(8) 0.054(8) 0.053(7) 0.009(6) -0.017(6) -0.004(6)
C21 0.057(9) 0.048(8) 0.054(8) -0.002(6) -0.012(7) 0.006(7)
O31 0.093(9) 0.111(10) 0.057(6) -0.007(6) -0.020(6) 0.049(8)
C31 0.083(12) 0.081(12) 0.067(10) 0.001(8) -0.030(8) 0.040(9)
C54 0.080(11) 0.046(8) 0.046(7) -0.001(6) -0.010(7) 0.002(8)
C52 0.054(8) 0.060(9) 0.051(7) -0.001(7) -0.021(6) 0.009(7)

loop_
_atom_site_label
_atom_site_type_symbol
_atom_site_fract_x
_atom_site_fract_y
_atom_site_fract_z
_atom_site_U_iso_or_equiv
_atom_site_thermal_displace_type
_atom_site_occupancy
_atom_site_symmetry_multiplicity
_atom_site_calc_flag
_atom_site_refinement_flags
Ni4 Ni 0.32416(10) -0.10869(15) 0.16254(10) 0.0447(4) Uani 1 1 d .
S2 S 0.1196(2) 0.1052(3) -0.0027(3) 0.0617(10) Uani 1 1 d .
S1 S -0.12547(19) 0.4071(3) 0.0350(2) 0.0514(9) Uani 1 1 d .
S4 S 0.2003(2) 0.3058(3) 0.2165(2) 0.0601(9) Uani 1 1 d .
N2 N 0.0638(6) 0.3474(10) 0.0038(6) 0.048(3) Uani 1 1 d .
N1 N -0.0705(7) 0.1603(10) 0.0212(6) 0.051(3) Uani 1 1 d .
C1 C -0.0928(7) 0.2638(12) 0.0276(7) 0.045(3) Uani 1 1 d .
C2 C 0.0857(7) 0.2464(12) 0.0019(8) 0.046(3) Uani 1 1 d .
N4 N 0.2559(6) 0.0555(10) 0.1873(6) 0.045(2) Uani 1 1 d .
C4 C 0.2326(8) 0.1567(13) 0.1993(8) 0.055(3) Uani 1 1 d .
N41 N 0.3127(7) -0.0889(10) 0.2944(7) 0.059(3) Uani 1 1 d .
N61 N 0.3369(6) 0.8641(10) 1.0305(7) 0.053(3) Uani 1 1 d .
O51 O 0.4068(6) 0.6381(11) 0.5597(6) 0.085(3) Uani 1 1 d .
O52 O 0.2835(6) 0.7241(10) 0.5865(5) 0.075(3) Uani 1 1 d .
H252 H 0.2913 0.7525 0.633 0.112 Uiso 1 1 calc R
C66 C 0.3468(10) 0.7807(16) 0.7685(9) 0.069(4) Uani 1 1 d .
O61 O 0.4093(6) 0.7242(10) 0.7186(6) 0.078(3) Uani 1 1 d .
H261 H 0.4045 0.7122 0.6703 0.117 Uiso 1 1 calc R
O62 O 0.2868(6) 0.8046(11) 0.7449(6) 0.079(3) Uani 1 1 d .
C64 C 0.4043(8) 0.7728(13) 0.8895(8) 0.056(3) Uani 1 1 d .
H64 H 0.4483 0.728 0.8525 0.067 Uiso 1 1 calc R
C63 C 0.3440(7) 0.8111(13) 0.8596(7) 0.052(3) Uani 1 1 d .
C44 C 0.2396(8) -0.0110(14) 0.4378(9) 0.061(4) Uani 1 1 d .
H44 H 0.1935 0.0242 0.4754 0.074 Uiso 1 1 calc R
C42 C 0.3760(10) -0.0920(15) 0.4080(8) 0.073(5) Uani 1 1 d .
H42 H 0.4205 -0.1097 0.4253 0.088 Uiso 1 1 calc R
C53 C 0.3399(9) 0.5998(13) 0.4505(8) 0.056(4) Uani 1 1 d .
C56 C 0.3457(10) 0.6554(14) 0.5377(9) 0.060(4) Uani 1 1 d .
C62 C 0.2802(8) 0.8768(15) 0.9159(9) 0.067(4) Uani 1 1 d .
H62 H 0.2383 0.9044 0.8978 0.08 Uiso 1 1 calc R
C65 C 0.3997(7) 0.8008(12) 0.9746(8) 0.051(3) Uani 1 1 d .
H65 H 0.4413 0.7749 0.9938 0.061 Uiso 1 1 calc R
C32 C 0.3693(9) 0.1581(16) 0.9049(9) 0.079(5) Uani 1 1 d .
H32 H 0.4054 0.0921 0.8728 0.094 Uiso 1 1 calc R
C41 C 0.3743(9) -0.1156(13) 0.3241(9) 0.063(4) Uani 1 1 d .
H41 H 0.4193 -0.1527 0.2852 0.075 Uiso 1 1 calc R
C61 C 0.2790(8) 0.9019(13) 1.0011(7) 0.058(4) Uani 1 1 d .
H61 H 0.2355 0.9471 1.0389 0.069 Uiso 1 1 calc R
O42 O 0.2430(7) 0.0585(11) 0.6071(6) 0.083(3) Uani 1 1 d .
O41 O 0.3652(7) -0.0226(11) 0.5792(6) 0.084(3) Uani 1 1 d .
H441 H 0.3591 0.0035 0.63 0.127 Uiso 1 1 calc R
C46 C 0.3024(10) 0.0027(14) 0.5578(8) 0.062(4) Uani 1 1 d .
C106 C 0.3446(11) 0.3189(16) 0.5458(10) 0.077(5) Uani 1 1 d .
C105 C 0.3472(11) 0.3705(16) 0.6318(11) 0.077(5) Uani 1 1 d .
C111 C 0.2773(15) 0.3451(19) 0.5190(11) 0.100(7) Uani 1 1 d .
C43 C 0.3070(9) -0.0401(13) 0.4645(8) 0.061(4) Uani 1 1 d .
C112 C 0.2097(15) 0.4215(19) 0.5808(13) 0.094(6) Uani 1 1 d .
C114 C 0.087(2) 0.522(4) 0.606(2) 0.151(13) Uani 1 1 d .
H114 H 0.0415 0.5373 0.5889 0.181 Uiso 1 1 calc R
C107 C 0.4066(14) 0.2506(17) 0.4844(12) 0.103(7) Uani 1 1 d .
H107 H 0.4527 0.2352 0.4995 0.123 Uiso 1 1 calc R
C113 C 0.141(2) 0.455(3) 0.5498(18) 0.147(12) Uani 1 1 d .
H113 H 0.1382 0.4276 0.4942 0.177 Uiso 1 1 calc R
C103 C 0.2885(17) 0.493(2) 0.7702(14) 0.119(9) Uani 1 1 d .
H103 H 0.2467 0.5434 0.8077 0.143 Uiso 1 1 calc R
C45 C 0.2472(8) -0.0390(13) 0.3503(8) 0.060(4) Uani 1 1 d .
H45 H 0.2042 -0.0218 0.3304 0.072 Uiso 1 1 calc R
C104 C 0.2842(12) 0.4439(16) 0.6881(11) 0.078(5) Uani 1 1 d .
C108 C 0.4029(14) 0.2044(18) 0.4014(14) 0.099(7) Uani 1 1 d .
H108 H 0.4456 0.1605 0.3615 0.119 Uiso 1 1 calc R
C117 C 0.2157(14) 0.4722(19) 0.6604(13) 0.097(6) Uani 1 1 d .
C110 C 0.2724(15) 0.2934(19) 0.4355(15) 0.111(7) Uani 1 1 d .
H110 H 0.2273 0.3054 0.4178 0.134 Uiso 1 1 calc R
C118 C 0.4118(13) 0.347(2) 0.6590(14) 0.108(7) Uani 1 1 d .
H118 H 0.4538 0.2968 0.6214 0.13 Uiso 1 1 calc R
C116 C 0.152(2) 0.553(2) 0.7164(19) 0.149(12) Uani 1 1 d .
H116 H 0.1544 0.59 0.7711 0.179 Uiso 1 1 calc R
C115 C 0.0855(19) 0.577(3) 0.688(3) 0.173(17) Uani 1 1 d .
H115 H 0.0426 0.6277 0.7238 0.207 Uiso 1 1 calc R
C101 C 0.4168(19) 0.394(3) 0.7401(19) 0.143(11) Uani 1 1 d .
H101 H 0.4614 0.377 0.7575 0.171 Uiso 1 1 calc R
C109 C 0.3373(18) 0.225(2) 0.3815(13) 0.112(8) Uani 1 1 d .
H109 H 0.3343 0.1899 0.3267 0.135 Uiso 1 1 calc R
C102 C 0.353(2) 0.467(2) 0.7960(14) 0.131(12) Uani 1 1 d .
H102 H 0.3542 0.4993 0.8515 0.157 Uiso 1 1 calc R
Ni1 Ni 0 0 0 0.0447(6) Uani 1 2 d S
Ni2 Ni 0 0.5 0 0.0440(6) Uani 1 2 d S
Ni3 Ni 0.32513(10) 0.39498(15) 0.16220(10) 0.0452(4) Uani 1 1 d .
S3 S 0.4451(2) -0.0022(3) 0.1533(2) 0.0570(9) Uani 1 1 d .
S5 S 0.2028(2) 0.7888(3) 0.1694(2) 0.0569(9) Uani 1 1 d .
S6 S 0.4479(2) 0.4780(3) 0.1064(2) 0.0560(9) Uani 1 1 d .
N21 N 0.0056(7) 0.4208(10) 0.8686(6) 0.050(3) Uani 1 1 d .
N5 N 0.2576(6) 0.5467(9) 0.1617(6) 0.050(3) Uani 1 1 d .
C16 C -0.0226(11) 0.1115(14) 0.3967(9) 0.070(5) Uani 1 1 d .
N11 N -0.0150(6) 0.0220(10) 0.1325(6) 0.050(3) Uani 1 1 d .
O22 O 0.0457(7) 0.1668(10) 0.5737(6) 0.084(3) Uani 1 1 d .
H222 H 0.0352 0.1427 0.5279 0.126 Uiso 1 1 calc R
N3 N 0.3910(6) 0.2424(10) 0.1648(7) 0.050(3) Uani 1 1 d .
C11 C 0.0436(9) -0.0051(14) 0.1626(9) 0.067(4) Uani 1 1 d .
H11 H 0.0891 -0.0428 0.1248 0.08 Uiso 1 1 calc R
O21 O -0.0670(7) 0.2738(11) 0.5968(6) 0.092(4) Uani 1 1 d .
N6 N 0.3939(7) 0.7289(10) 0.1403(7) 0.053(3) Uani 1 1 d .
O11 O -0.0841(6) 0.1694(11) 0.4450(6) 0.084(4) Uani 1 1 d .
H211 H -0.08 0.1811 0.4936 0.126 Uiso 1 1 calc R
O12 O 0.0371(7) 0.0861(12) 0.4175(6) 0.094(4) Uani 1 1 d .
C6 C 0.4168(7) 0.6260(12) 0.1257(7) 0.044(3) Uani 1 1 d .
C14 C -0.0882(10) 0.1033(15) 0.2752(9) 0.073(5) Uani 1 1 d .
H14 H -0.135 0.1375 0.3117 0.087 Uiso 1 1 calc R
C13 C -0.0236(9) 0.0783(14) 0.3042(9) 0.062(4) Uani 1 1 d .
C26 C -0.0064(9) 0.2478(14) 0.6205(8) 0.059(4) Uani 1 1 d .
N31 N 0.3197(6) 0.3105(10) 1.0354(6) 0.052(3) Uani 1 1 d .
C23 C -0.0002(8) 0.3053(12) 0.7062(8) 0.054(3) Uani 1 1 d .
C25 C 0.0585(8) 0.3330(13) 0.8196(8) 0.057(4) Uani 1 1 d .
H25 H 0.0984 0.3089 0.842 0.068 Uiso 1 1 calc R
O32 O 0.2472(6) 0.1692(11) 0.7619(6) 0.083(3) Uani 1 1 d .
H232 H 0.2498 0.1326 0.7131 0.125 Uiso 1 1 calc R
C34 C 0.2587(8) 0.2982(13) 0.9221(8) 0.056(4) Uani 1 1 d .
H34 H 0.2193 0.3292 0.9018 0.067 Uiso 1 1 calc R
N51 N 0.3308(6) 0.4844(10) 0.2869(6) 0.050(3) Uani 1 1 d .
C3 C 0.4130(7) 0.1416(12) 0.1599(7) 0.045(3) Uani 1 1 d .
C5 C 0.2357(7) 0.6460(11) 0.1635(7) 0.043(3) Uani 1 1 d .
C33 C 0.3115(7) 0.2020(13) 0.8720(8) 0.049(3) Uani 1 1 d .
C24 C 0.0598(9) 0.2741(14) 0.7388(9) 0.068(4) Uani 1 1 d .
H24 H 0.1001 0.2147 0.707 0.082 Uiso 1 1 calc R
C15 C -0.0799(8) 0.0753(14) 0.1892(9) 0.061(4) Uani 1 1 d .
H15 H -0.1224 0.0949 0.1692 0.073 Uiso 1 1 calc R
C55 C 0.2703(8) 0.5564(13) 0.3421(8) 0.060(4) Uani 1 1 d .
H55 H 0.2246 0.5669 0.3251 0.072 Uiso 1 1 calc R
C12 C 0.0426(9) 0.0186(15) 0.2477(8) 0.074(5) Uani 1 1 d .
H12 H 0.0854 -0.0053 0.2657 0.089 Uiso 1 1 calc R
C36 C 0.3079(10) 0.1403(16) 0.7825(9) 0.066(4) Uani 1 1 d .
C35 C 0.2649(8) 0.3478(13) 1.0024(8) 0.057(4) Uani 1 1 d .
H35 H 0.2281 0.4118 1.0358 0.068 Uiso 1 1 calc R
C22 C -0.0575(9) 0.4021(13) 0.7555(8) 0.064(4) Uani 1 1 d .
H22 H -0.0974 0.4296 0.7344 0.076 Uiso 1 1 calc R
C51 C 0.3948(7) 0.4693(12) 0.3141(8) 0.051(3) Uani 1 1 d .
H51 H 0.4368 0.4184 0.2771 0.061 Uiso 1 1 calc R
C21 C -0.0514(8) 0.4542(13) 0.8368(8) 0.056(3) Uani 1 1 d .
H21 H -0.0895 0.5159 0.8707 0.067 Uiso 1 1 calc R
O31 O 0.3642(7) 0.0667(12) 0.7376(6) 0.094(4) Uani 1 1 d .
C31 C 0.3722(10) 0.2143(15) 0.9857(9) 0.080(5) Uani 1 1 d .
H31 H 0.4113 0.1859 1.0075 0.096 Uiso 1 1 calc R
C54 C 0.2733(9) 0.6156(12) 0.4234(8) 0.061(4) Uani 1 1 d .
H54 H 0.2305 0.6656 0.4594 0.073 Uiso 1 1 calc R
C52 C 0.4028(8) 0.5251(13) 0.3945(8) 0.057(4) Uani 1 1 d .
H52 H 0.4489 0.5128 0.4102 0.068 Uiso 1 1 calc R

loop_
_atom_type_symbol
_atom_type_description
_atom_type_scat_dispersion_real
_atom_type_scat_dispersion_imag
_atom_type_scat_source
C C 0.0033 0.0016 'International Tables Vol C Tables 4.2.6.8 and 6.1.1.4'
H H 0 0 'International Tables Vol C Tables 4.2.6.8 and 6.1.1.4'
N N 0.0061 0.0033 'International Tables Vol C Tables 4.2.6.8 and 6.1.1.4'
O O 0.0106 0.006 'International Tables Vol C Tables 4.2.6.8 and 6.1.1.4'
S S 0.1246 0.1234 'International Tables Vol C Tables 4.2.6.8 and 6.1.1.4'
Ni Ni 0.3393 1.1124 'International Tables Vol C Tables 4.2.6.8 and 6.1.1.4'

loop_
_geom_angle_atom_site_label_1
_geom_angle_atom_site_label_2
_geom_angle_atom_site_label_3
_geom_angle
_geom_angle_site_symmetry_1
_geom_angle_site_symmetry_3
N4 Ni4 N6 178.5(4) . 1_545
N4 Ni4 N61 91.7(4) . 1_544
N6 Ni4 N61 89.5(4) 1_545 1_544
N4 Ni4 N41 90.4(4) . .
N6 Ni4 N41 88.4(4) 1_545 .
N61 Ni4 N41 177.8(4) 1_544 .
N4 Ni4 S5 86.8(3) . 1_545
N6 Ni4 S5 94.1(3) 1_545 1_545
N61 Ni4 S5 89.8(3) 1_544 1_545
N41 Ni4 S5 89.6(3) . 1_545
N4 Ni4 S3 92.1(3) . .
N6 Ni4 S3 87.0(3) 1_545 .
N61 Ni4 S3 89.2(3) 1_544 .
N41 Ni4 S3 91.4(3) . .
S5 Ni4 S3 178.50(14) 1_545 .
C2 S2 Ni1 100.6(5) . .
C1 S1 Ni2 100.8(5) . .
C4 S4 Ni3 101.1(5) . .
C2 N2 Ni2 164.1(10) . .
C1 N1 Ni1 162.4(11) . .
N1 C1 S1 178.6(12) . .
N2 C2 S2 177.9(13) . .
C4 N4 Ni4 165.4(11) . .
N4 C4 S4 178.8(14) . .
C45 N41 C41 117.5(12) . .
C45 N41 Ni4 121.9(9) . .
C41 N41 Ni4 120.3(10) . .
C61 N61 C65 117.4(11) . .
C61 N61 Ni4 119.9(9) . 1_566
C65 N61 Ni4 122.5(8) . 1_566
O62 C66 O61 123.4(13) . .
O62 C66 C63 118.7(13) . .
O61 C66 C63 117.7(14) . .
C63 C64 C65 120.0(13) . .
C62 C63 C64 118.3(12) . .
C62 C63 C66 120.5(12) . .
C64 C63 C66 121.3(13) . .
C45 C44 C43 115.6(14) . .
C41 C42 C43 115.9(14) . .
C54 C53 C52 118.3(12) . .
C54 C53 C56 122.5(14) . .
C52 C53 C56 119.2(13) . .
O51 C56 O52 124.4(13) . .
O51 C56 C53 120.4(14) . .
O52 C56 C53 115.1(14) . .
C63 C62 C61 119.0(13) . .
N61 C65 C64 122.2(12) . .
C31 C32 C33 118.6(14) . .
N41 C41 C42 125.2(14) . .
N61 C61 C62 123.1(13) . .
O42 C46 O41 124.3(13) . .
O42 C46 C43 121.4(14) . .
O41 C46 C43 114.3(14) . .
C107 C106 C111 116.3(18) . .
C107 C106 C105 124.4(19) . .
C111 C106 C105 119.1(18) . .
C118 C105 C104 119.1(19) . .
C118 C105 C106 120(2) . .
C104 C105 C106 120.8(18) . .
C106 C111 C110 120(2) . .
C106 C111 C112 119.2(17) . .
C110 C111 C112 120(2) . .
C42 C43 C44 121.9(13) . .
C42 C43 C46 121.5(13) . .
C44 C43 C46 116.2(14) . .
C117 C112 C111 120(2) . .
C117 C112 C113 122(2) . .
C111 C112 C113 118(2) . .
C113 C114 C115 129(4) . .
C106 C107 C108 123(2) . .
C114 C113 C112 114(3) . .
C102 C103 C104 120(3) . .
N41 C45 C44 123.8(13) . .
C103 C104 C105 120(2) . .
C103 C104 C117 120(2) . .
C105 C104 C117 120.1(18) . .
C109 C108 C107 118(2) . .
C112 C117 C116 118(3) . .
C112 C117 C104 121(2) . .
C116 C117 C104 121(2) . .
C109 C110 C111 117(2) . .
C105 C118 C101 122(3) . .
C115 C116 C117 120(3) . .
C114 C115 C116 117(3) . .
C118 C101 C102 118(3) . .
C108 C109 C110 125(2) . .
C103 C102 C101 121(2) . .
N1 Ni1 N1 180.0(6) . 2
N1 Ni1 N11 90.6(4) . .
N1 Ni1 N11 89.4(4) 2 .
N1 Ni1 N11 89.4(4) . 2
N1 Ni1 N11 90.6(4) 2 2
N11 Ni1 N11 180.00(8) . 2
N1 Ni1 S2 85.8(3) . 2
N1 Ni1 S2 94.2(3) 2 2
N11 Ni1 S2 89.9(3) . 2
N11 Ni1 S2 90.1(3) 2 2
N1 Ni1 S2 94.2(3) . .
N1 Ni1 S2 85.8(3) 2 .
N11 Ni1 S2 90.1(3) . .
N11 Ni1 S2 89.9(3) 2 .
S2 Ni1 S2 180.0(3) 2 .
N2 Ni2 N2 180.0(6) . 2_565
N2 Ni2 N21 90.0(4) . 1_554
N2 Ni2 N21 90.0(4) 2_565 1_554
N2 Ni2 N21 90.0(4) . 2_566
N2 Ni2 N21 90.0(4) 2_565 2_566
N21 Ni2 N21 180.0(2) 1_554 2_566
N2 Ni2 S1 92.5(3) . .
N2 Ni2 S1 87.5(3) 2_565 .
N21 Ni2 S1 88.9(3) 1_554 .
N21 Ni2 S1 91.1(3) 2_566 .
N2 Ni2 S1 87.5(3) . 2_565
N2 Ni2 S1 92.5(3) 2_565 2_565
N21 Ni2 S1 91.1(3) 1_554 2_565
N21 Ni2 S1 88.9(3) 2_566 2_565
S1 Ni2 S1 180.00(16) . 2_565
N5 Ni3 N3 178.7(5) . .
N5 Ni3 N51 88.4(4) . .
N3 Ni3 N51 91.0(4) . .
N5 Ni3 N31 90.1(4) . 1_554
N3 Ni3 N31 90.5(4) . 1_554
N51 Ni3 N31 178.1(4) . 1_554
N5 Ni3 S6 93.3(3) . .
N3 Ni3 S6 87.8(3) . .
N51 Ni3 S6 90.1(3) . .
N31 Ni3 S6 88.8(3) 1_554 .
N5 Ni3 S4 87.4(3) . .
N3 Ni3 S4 91.5(3) . .
N51 Ni3 S4 90.9(3) . .
N31 Ni3 S4 90.2(3) 1_554 .
S6 Ni3 S4 178.74(14) . .
C3 S3 Ni4 102.7(5) . .
C5 S5 Ni4 100.9(4) . 1_565
C6 S6 Ni3 100.3(5) . .
C25 N21 C21 117.1(11) . .
C25 N21 Ni2 124.3(9) . 1_556
C21 N21 Ni2 118.3(9) . 1_556
C5 N5 Ni3 163.0(10) . .
O12 C16 O11 125.9(13) . .
O12 C16 C13 119.0(15) . .
O11 C16 C13 115.0(13) . .
C11 N11 C15 115.9(11) . .
C11 N11 Ni1 119.8(9) . .
C15 N11 Ni1 123.9(9) . .
C3 N3 Ni3 162.6(10) . .
N11 C11 C12 124.4(13) . .
C6 N6 Ni4 163.5(11) . 1_565
N6 C6 S6 178.7(13) . .
C13 C14 C15 117.0(15) . .
C12 C13 C14 119.1(14) . .
C12 C13 C16 118.0(14) . .
C14 C13 C16 122.9(14) . .
O22 C26 O21 120.7(13) . .
O22 C26 C23 119.4(13) . .
O21 C26 C23 119.7(13) . .
C35 N31 C31 116.9(12) . .
C35 N31 Ni3 121.5(9) . 1_556
C31 N31 Ni3 121.6(9) . 1_556
C24 C23 C22 118.8(12) . .
C24 C23 C26 123.3(14) . .
C22 C23 C26 117.8(12) . .
N21 C25 C24 125.5(12) . .
C35 C34 C33 119.1(12) . .
C51 N51 C55 116.9(11) . .
C51 N51 Ni3 121.0(9) . .
C55 N51 Ni3 122.1(9) . .
N3 C3 S3 179.5(13) . .
N5 C5 S5 178.0(13) . .
C34 C33 C32 118.6(13) . .
C34 C33 C36 122.3(12) . .
C32 C33 C36 119.0(13) . .
C25 C24 C23 117.8(14) . .
N11 C15 C14 125.1(13) . .
N51 C55 C54 122.7(13) . .
C13 C12 C11 118.3(13) . .
O31 C36 O32 126.7(14) . .
O31 C36 C33 117.8(13) . .
O32 C36 C33 115.5(14) . .
N31 C35 C34 124.1(13) . .
C21 C22 C23 117.1(12) . .
N51 C51 C52 124.1(13) . .
N21 C21 C22 123.5(13) . .
N31 C31 C32 122.6(13) . .
C53 C54 C55 119.7(14) . .
C53 C52 C51 118.2(12) . .

loop_
_geom_bond_atom_site_label_1
_geom_bond_atom_site_label_2
_geom_bond_distance
_geom_bond_site_symmetry_2
Ni4 N4 2.052(10) .
Ni4 N6 2.055(10) 1_545
Ni4 N61 2.144(11) 1_544
Ni4 N41 2.155(11) .
Ni4 S5 2.506(4) 1_545
Ni4 S3 2.522(4) .
S2 C2 1.639(13) .
S2 Ni1 2.496(4) .
S1 C1 1.643(14) .
S1 Ni2 2.544(3) .
S4 C4 1.671(14) .
S4 Ni3 2.580(4) .
N2 C2 1.167(15) .
N2 Ni2 2.022(11) .
N1 C1 1.176(15) .
N1 Ni1 2.046(11) .
N4 C4 1.141(15) .
N41 C45 1.338(16) .
N41 C41 1.348(16) .
N61 C61 1.329(15) .
N61 C65 1.344(15) .
N61 Ni4 2.144(11) 1_566
O51 C56 1.244(17) .
O52 C56 1.316(17) .
C66 O62 1.255(17) .
C66 O61 1.279(17) .
C66 C63 1.487(18) .
C64 C63 1.371(16) .
C64 C65 1.384(17) .
C63 C62 1.367(17) .
C44 C45 1.416(18) .
C44 C43 1.418(18) .
C42 C41 1.388(18) .
C42 C43 1.39(2) .
C53 C54 1.380(19) .
C53 C52 1.391(19) .
C53 C56 1.486(18) .
C62 C61 1.397(17) .
C32 C31 1.375(19) .
C32 C33 1.390(18) .
O42 C46 1.234(17) .
O41 C46 1.285(17) .
C46 C43 1.521(18) .
C106 C107 1.39(3) .
C106 C111 1.41(3) .
C106 C105 1.44(2) .
C105 C118 1.36(2) .
C105 C104 1.39(2) .
C111 C110 1.42(3) .
C111 C112 1.49(3) .
C112 C117 1.36(3) .
C112 C113 1.49(4) .
C114 C113 1.27(4) .
C114 C115 1.38(4) .
C107 C108 1.39(3) .
C103 C102 1.35(4) .
C103 C104 1.39(3) .
C104 C117 1.44(3) .
C108 C109 1.31(3) .
C117 C116 1.43(3) .
C110 C109 1.38(3) .
C118 C101 1.37(3) .
C116 C115 1.40(4) .
C101 C102 1.40(4) .
Ni1 N1 2.046(11) 2
Ni1 N11 2.155(10) .
Ni1 N11 2.155(10) 2
Ni1 S2 2.496(4) 2
Ni2 N2 2.022(11) 2_565
Ni2 N21 2.168(10) 1_554
Ni2 N21 2.168(10) 2_566
Ni2 S1 2.544(3) 2_565
Ni3 N5 2.030(11) .
Ni3 N3 2.034(11) .
Ni3 N51 2.136(10) .
Ni3 N31 2.154(10) 1_554
Ni3 S6 2.523(4) .
S3 C3 1.648(13) .
S5 C5 1.645(12) .
S5 Ni4 2.506(4) 1_565
S6 C6 1.650(13) .
N21 C25 1.315(16) .
N21 C21 1.322(16) .
N21 Ni2 2.168(10) 1_556
N5 C5 1.150(14) .
C16 O12 1.231(17) .
C16 O11 1.261(18) .
C16 C13 1.524(19) .
N11 C11 1.308(16) .
N11 C15 1.344(17) .
O22 C26 1.254(16) .
N3 C3 1.152(15) .
C11 C12 1.397(18) .
O21 C26 1.272(16) .
N6 C6 1.151(14) .
N6 Ni4 2.055(10) 1_565
C14 C13 1.384(19) .
C14 C15 1.390(18) .
C13 C12 1.377(19) .
C26 C23 1.469(17) .
N31 C35 1.317(14) .
N31 C31 1.369(17) .
N31 Ni3 2.154(10) 1_556
C23 C24 1.369(18) .
C23 C22 1.417(19) .
C25 C24 1.365(18) .
O32 C36 1.254(17) .
C34 C35 1.370(17) .
C34 C33 1.374(18) .
N51 C51 1.336(15) .
N51 C55 1.347(16) .
C33 C36 1.524(18) .
C55 C54 1.391(17) .
C36 O31 1.250(18) .
C22 C21 1.391(17) .
C51 C52 1.395(16) .

loop_
_geom_hbond_atom_site_label_D
_geom_hbond_atom_site_label_H
_geom_hbond_atom_site_label_A
_geom_hbond_distance_DH
_geom_hbond_distance_HA
_geom_hbond_distance_DA
_geom_hbond_angle_DHA
_geom_hbond_site_symmetry_A
_geom_hbond_publ_flag
O11 H211 O21 0.8200 1.8700 2.645(14) 156.00 1_555 yes
O22 H222 O12 0.8200 1.8200 2.622(14) 166.00 1_555 yes
O32 H232 O42 0.8200 1.8200 2.636(14) 173.00 1_555 yes
O52 H252 O62 0.8200 1.8300 2.630(13) 167.00 1_555 yes
O61 H261 O51 0.8200 1.8500 2.643(14) 163.00 1_555 yes
O41 H441 O31 0.8200 1.8100 2.624(14) 169.00 1_555 yes
